data_4344815
loop_
_publ_author_name
'Xu, Caixia'
'Zhang, Jianguo'
'Yin, Xin'
'Cheng, Zhenxuan'

_publ_section_title
;
 Structural Diversity and Properties of M(II) Coordination Compounds
 Constructed by 3-Hydrazino-4-amino-1,2,4-triazole Dihydrochloride as
 Starting Material.
;
_journal_issue 1
_journal_name_full 'Inorganic chemistry'
_journal_page_first 322
_journal_paper_doi 10.1021/acs.inorgchem.5b02434
_journal_volume 55
_journal_year 2015
_chemical_formula_sum 'C4 H28 Cl4 N12 Ni2 O24'
_chemical_formula_weight 887.60
_chemical_name_systematic
; 
 ? 
;
_space_group_IT_number 14
_symmetry_cell_setting monoclinic
_symmetry_space_group_name_Hall '-P 2ybc'
_symmetry_space_group_name_H-M 'P 1 21/c 1'
_atom_sites_solution_hydrogens geom
_atom_sites_solution_primary direct
_atom_sites_solution_secondary difmap
_audit_creation_method SHELXL-97
_cell_angle_alpha 90.00
_cell_angle_beta 103.544(2)
_cell_angle_gamma 90.00
_cell_formula_units_Z 2
_cell_length_a 9.1370(8)
_cell_length_b 15.4381(13)
_cell_length_c 10.6689(9)
_cell_measurement_reflns_used 3465
_cell_measurement_temperature 298(2)
_cell_measurement_theta_max 27.954
_cell_measurement_theta_min 2.366
_cell_volume 1463.1(2)
_computing_cell_refinement 'Bruker SMART'
_computing_data_collection 'Bruker SMART'
_computing_data_reduction 'Bruker SAINT'
_computing_molecular_graphics 'Bruker SHELXTL'
_computing_publication_material 'Bruker SHELXTL'
_computing_structure_refinement 'SHELXL-97 (Sheldrick, 1997)'
_computing_structure_solution 'SHELXS-97 (Sheldrick, 1990)'
_diffrn_ambient_temperature 298(2)
_diffrn_measured_fraction_theta_full 0.997
_diffrn_measured_fraction_theta_max 0.997
_diffrn_measurement_device_type 'CCD area detector'
_diffrn_measurement_method 'phi and omega scans'
_diffrn_radiation_monochromator graphite
_diffrn_radiation_source 'fine-focus sealed tube'
_diffrn_radiation_type MoK\a
_diffrn_radiation_wavelength 0.71073
_diffrn_reflns_av_R_equivalents 0.0293
_diffrn_reflns_av_sigmaI/netI 0.0335
_diffrn_reflns_limit_h_max 10
_diffrn_reflns_limit_h_min -10
_diffrn_reflns_limit_k_max 10
_diffrn_reflns_limit_k_min -18
_diffrn_reflns_limit_l_max 12
_diffrn_reflns_limit_l_min -12
_diffrn_reflns_number 7184
_diffrn_reflns_theta_full 25.02
_diffrn_reflns_theta_max 25.02
_diffrn_reflns_theta_min 2.37
_exptl_absorpt_coefficient_mu 1.768
_exptl_absorpt_correction_T_max 0.5766
_exptl_absorpt_correction_T_min 0.5239
_exptl_absorpt_correction_type multi-scan
_exptl_absorpt_process_details sadabs
_exptl_crystal_colour blue
_exptl_crystal_density_diffrn 2.015
_exptl_crystal_density_method 'not measured'
_exptl_crystal_description block
_exptl_crystal_F_000 904
_exptl_crystal_size_max 0.42
_exptl_crystal_size_mid 0.38
_exptl_crystal_size_min 0.35
_refine_diff_density_max 0.488
_refine_diff_density_min -0.567
_refine_diff_density_rms 0.091
_refine_ls_extinction_method none
_refine_ls_goodness_of_fit_ref 1.046
_refine_ls_hydrogen_treatment mixed
_refine_ls_matrix_type full
_refine_ls_number_parameters 208
_refine_ls_number_reflns 2582
_refine_ls_number_restraints 0
_refine_ls_restrained_S_all 1.046
_refine_ls_R_factor_all 0.0446
_refine_ls_R_factor_gt 0.0318
_refine_ls_shift/su_max 0.000
_refine_ls_shift/su_mean 0.000
_refine_ls_structure_factor_coef Fsqd
_refine_ls_weighting_details 'calc w=1/[\s^2^(Fo^2^)+(0.0422P)^2^+0.9814P] where P=(Fo^2^+2Fc^2^)/3'
_refine_ls_weighting_scheme calc
_refine_ls_wR_factor_gt 0.0774
_refine_ls_wR_factor_ref 0.0846
_reflns_number_gt 2098
_reflns_number_total 2582
_reflns_threshold_expression >2sigma(I)
_cod_data_source_file ic5b02434_si_010.cif
_cod_data_source_block 150611d
_cod_depositor_comments
;
The following automatic conversions were performed:

'_symmetry_cell_setting' value 'Monoclinic' changed to 'monoclinic'
according to
/usr/data/users/saulius/crontab/automatic-downloads/current/ACS/lib/dictionaries/cif_core.dic
dictionary named 'cif_core.dic' version 2.4.2 from 2011-04-26.

Automatic conversion script
Id: cif_fix_values 4268 2015-11-12 08:31:59Z antanas 
;
_cod_original_sg_symbol_H-M P2(1)/c
_cod_database_code 4344815

loop_
_symmetry_equiv_pos_as_xyz
'x, y, z'
'-x, y+1/2, -z+1/2'
'-x, -y, -z'
'x, -y-1/2, z-1/2'

loop_
_atom_site_label
_atom_site_type_symbol
_atom_site_fract_x
_atom_site_fract_y
_atom_site_fract_z
_atom_site_U_iso_or_equiv
_atom_site_adp_type
_atom_site_occupancy
_atom_site_symmetry_multiplicity
_atom_site_calc_flag
_atom_site_refinement_flags
Ni1 Ni 1.13164(4) 0.10083(2) 0.46740(3) 0.02406(13) Uani 1 1 d .
Cl1 Cl 0.18135(9) 0.10260(5) 0.03602(8) 0.0347(2) Uani 1 1 d .
Cl2 Cl 0.60600(9) 0.23898(6) 0.38927(8) 0.0362(2) Uani 1 1 d .
N1 N 0.9292(3) 0.05905(16) 0.3555(2) 0.0252(6) Uani 1 1 d .
N2 N 0.8496(3) -0.00887(16) 0.3933(2) 0.0250(6) Uani 1 1 d .
N3 N 0.7142(3) 0.04694(17) 0.2164(2) 0.0262(6) Uani 1 1 d .
N4 N 0.5887(3) 0.0567(2) 0.1133(2) 0.0385(7) Uani 1 1 d .
H4B H 0.6161 0.0483 0.0394 0.058 Uiso 1 1 d R
H4C H 0.5524 0.1100 0.1149 0.058 Uiso 1 1 d R
N5 N 0.6103(3) -0.07153(19) 0.3129(2) 0.0347(7) Uani 1 1 d .
H5 H 0.5206 -0.0685 0.2649 0.042 Uiso 1 1 calc R
N6 N 0.6593(3) -0.13739(18) 0.4072(2) 0.0342(6) Uani 1 1 d .
H6A H 0.6706 -0.1877 0.3678 0.041 Uiso 1 1 calc R
H6B H 0.5896 -0.1453 0.4533 0.041 Uiso 1 1 calc R
O1 O 0.0277(3) 0.1223(2) 0.0338(3) 0.0702(9) Uani 1 1 d .
O2 O 0.2060(3) 0.12163(17) -0.0893(2) 0.0556(7) Uani 1 1 d .
O3 O 0.2764(3) 0.15732(17) 0.1300(2) 0.0503(7) Uani 1 1 d .
O4 O 0.2155(4) 0.01420(17) 0.0653(3) 0.0607(8) Uani 1 1 d .
O5 O 0.6240(3) 0.24312(19) 0.2589(2) 0.0569(7) Uani 1 1 d .
O6 O 0.4804(3) 0.2914(2) 0.3993(3) 0.0635(8) Uani 1 1 d .
O7 O 0.5809(4) 0.15114(19) 0.4200(3) 0.0740(9) Uani 1 1 d .
O8 O 0.7374(3) 0.2721(2) 0.4749(3) 0.0724(9) Uani 1 1 d .
O9 O 1.0250(3) 0.18264(14) 0.5726(2) 0.0370(5) Uani 1 1 d .
H9C H 1.0224 0.2374 0.5644 0.044 Uiso 1 1 d R
H9D H 0.9714 0.1684 0.6246 0.044 Uiso 1 1 d R
O10 O 1.2631(3) 0.02807(15) 0.3703(2) 0.0398(6) Uani 1 1 d .
H10C H 1.2641 0.0437 0.2941 0.048 Uiso 1 1 d R
H10D H 1.2284 -0.0232 0.3661 0.048 Uiso 1 1 d R
O11 O 1.1359(3) 0.20181(15) 0.3406(2) 0.0386(6) Uani 1 1 d .
H11C H 1.1566 0.2543 0.3615 0.046 Uiso 1 1 d R
H11D H 1.1768 0.1889 0.2792 0.046 Uiso 1 1 d R
O12 O 0.8538(3) 0.37435(17) 0.2397(2) 0.0496(7) Uani 1 1 d .
H12C H 0.7847 0.3372 0.2382 0.060 Uiso 1 1 d R
H12D H 0.9054 0.3786 0.3169 0.060 Uiso 1 1 d R
C1 C 0.7210(3) -0.0143(2) 0.3076(3) 0.0242(6) Uani 1 1 d .
C2 C 0.8457(3) 0.0913(2) 0.2495(3) 0.0265(7) Uani 1 1 d .
H2 H 0.8723 0.1376 0.2037 0.032 Uiso 1 1 calc R

loop_
_atom_site_aniso_label
_atom_site_aniso_U_11
_atom_site_aniso_U_22
_atom_site_aniso_U_33
_atom_site_aniso_U_23
_atom_site_aniso_U_13
_atom_site_aniso_U_12
Ni1 0.0246(2) 0.0223(2) 0.0245(2) 0.00113(16) 0.00402(15) -0.00407(17)
Cl1 0.0368(4) 0.0309(5) 0.0392(4) -0.0053(3) 0.0146(4) -0.0037(4)
Cl2 0.0335(4) 0.0345(5) 0.0421(4) 0.0029(4) 0.0118(3) 0.0061(4)
N1 0.0260(13) 0.0234(14) 0.0255(12) 0.0032(11) 0.0044(10) -0.0035(11)
N2 0.0248(13) 0.0248(14) 0.0239(12) 0.0038(11) 0.0026(10) -0.0037(11)
N3 0.0256(13) 0.0285(15) 0.0214(12) 0.0002(11) -0.0004(10) 0.0026(11)
N4 0.0346(15) 0.0446(18) 0.0286(13) -0.0002(13) -0.0081(12) 0.0059(14)
N5 0.0235(14) 0.0401(17) 0.0352(14) 0.0051(13) -0.0040(11) -0.0076(13)
N6 0.0335(15) 0.0323(16) 0.0356(14) -0.0007(13) 0.0055(12) -0.0097(13)
O1 0.0392(15) 0.080(2) 0.098(2) -0.0313(19) 0.0290(16) -0.0101(15)
O2 0.084(2) 0.0449(16) 0.0433(14) -0.0012(12) 0.0261(14) 0.0015(15)
O3 0.0477(15) 0.0456(16) 0.0538(15) -0.0163(13) 0.0041(12) -0.0052(13)
O4 0.087(2) 0.0332(15) 0.0635(17) 0.0056(13) 0.0215(15) -0.0022(15)
O5 0.0742(19) 0.0566(18) 0.0458(14) 0.0015(13) 0.0257(13) -0.0022(15)
O6 0.0476(16) 0.063(2) 0.0805(19) -0.0028(16) 0.0170(14) 0.0229(15)
O7 0.107(3) 0.0405(18) 0.091(2) 0.0153(16) 0.055(2) 0.0075(18)
O8 0.0455(16) 0.089(2) 0.0720(19) -0.0119(18) -0.0075(14) 0.0063(17)
O9 0.0483(14) 0.0258(13) 0.0411(12) -0.0009(10) 0.0187(11) 0.0012(11)
O10 0.0453(14) 0.0338(14) 0.0452(13) -0.0012(11) 0.0205(11) -0.0034(11)
O11 0.0567(15) 0.0279(13) 0.0337(11) 0.0023(10) 0.0160(11) -0.0080(11)
O12 0.0582(17) 0.0465(16) 0.0470(15) 0.0040(12) 0.0181(13) -0.0022(13)
C1 0.0212(15) 0.0256(17) 0.0253(14) -0.0040(13) 0.0042(12) -0.0018(13)
C2 0.0287(16) 0.0243(17) 0.0261(15) 0.0041(13) 0.0060(13) -0.0002(13)

loop_
_atom_type_symbol
_atom_type_description
_atom_type_scat_dispersion_real
_atom_type_scat_dispersion_imag
_atom_type_scat_source
C C 0.0033 0.0016 'International Tables Vol C Tables 4.2.6.8 and 6.1.1.4'
H H 0.0000 0.0000 'International Tables Vol C Tables 4.2.6.8 and 6.1.1.4'
N N 0.0061 0.0033 'International Tables Vol C Tables 4.2.6.8 and 6.1.1.4'
O O 0.0106 0.0060 'International Tables Vol C Tables 4.2.6.8 and 6.1.1.4'
Cl Cl 0.1484 0.1585 'International Tables Vol C Tables 4.2.6.8 and 6.1.1.4'
Ni Ni 0.3393 1.1124 'International Tables Vol C Tables 4.2.6.8 and 6.1.1.4'

loop_
_geom_angle_atom_site_label_1
_geom_angle_atom_site_label_2
_geom_angle_atom_site_label_3
_geom_angle
_geom_angle_site_symmetry_1
_geom_angle_site_symmetry_3
N2 Ni1 N1 96.64(9) 3_756 .
N2 Ni1 O11 172.78(9) 3_756 .
N1 Ni1 O11 90.51(9) . .
N2 Ni1 O9 89.96(9) 3_756 .
N1 Ni1 O9 91.86(9) . .
O11 Ni1 O9 88.76(9) . .
N2 Ni1 O10 91.57(10) 3_756 .
N1 Ni1 O10 94.98(10) . .
O11 Ni1 O10 88.84(9) . .
O9 Ni1 O10 172.77(9) . .
N2 Ni1 N6 79.44(10) 3_756 3_756
N1 Ni1 N6 176.07(10) . 3_756
O11 Ni1 N6 93.41(10) . 3_756
O9 Ni1 N6 87.97(10) . 3_756
O10 Ni1 N6 85.36(10) . 3_756
O4 Cl1 O1 111.83(19) . .
O4 Cl1 O2 109.14(17) . .
O1 Cl1 O2 107.94(19) . .
O4 Cl1 O3 110.23(17) . .
O1 Cl1 O3 108.48(17) . .
O2 Cl1 O3 109.16(17) . .
O8 Cl2 O7 110.6(2) . .
O8 Cl2 O6 108.69(19) . .
O7 Cl2 O6 110.25(19) . .
O8 Cl2 O5 109.51(19) . .
O7 Cl2 O5 108.98(18) . .
O6 Cl2 O5 108.83(18) . .
C2 N1 N2 107.5(2) . .
C2 N1 Ni1 130.3(2) . .
N2 N1 Ni1 121.94(17) . .
C1 N2 N1 106.9(2) . .
C1 N2 Ni1 111.9(2) . 3_756
N1 N2 Ni1 141.22(18) . 3_756
C1 N3 C2 106.1(2) . .
C1 N3 N4 122.2(2) . .
C2 N3 N4 131.6(3) . .
N3 N4 H4B 109.4 . .
N3 N4 H4C 109.0 . .
H4B N4 H4C 109.5 . .
C1 N5 N6 112.4(2) . .
C1 N5 H5 123.8 . .
N6 N5 H5 123.8 . .
N5 N6 Ni1 109.91(18) . 3_756
N5 N6 H6A 109.7 . .
Ni1 N6 H6A 109.7 3_756 .
N5 N6 H6B 109.7 . .
Ni1 N6 H6B 109.7 3_756 .
H6A N6 H6B 108.2 . .
Ni1 O9 H9C 123.7 . .
Ni1 O9 H9D 127.6 . .
H9C O9 H9D 108.5 . .
Ni1 O10 H10C 117.3 . .
Ni1 O10 H10D 106.0 . .
H10C O10 H10D 107.6 . .
Ni1 O11 H11C 125.7 . .
Ni1 O11 H11D 113.9 . .
H11C O11 H11D 108.4 . .
H12C O12 H12D 108.2 . .
N2 C1 N3 109.9(3) . .
N2 C1 N5 124.6(3) . .
N3 C1 N5 125.4(3) . .
N1 C2 N3 109.6(3) . .
N1 C2 H2 125.2 . .
N3 C2 H2 125.2 . .

loop_
_geom_bond_atom_site_label_1
_geom_bond_atom_site_label_2
_geom_bond_distance
_geom_bond_site_symmetry_2
Ni1 N2 2.033(2) 3_756
Ni1 N1 2.057(2) .
Ni1 O11 2.070(2) .
Ni1 O9 2.078(2) .
Ni1 O10 2.088(2) .
Ni1 N6 2.136(3) 3_756
Cl1 O4 1.418(3) .
Cl1 O1 1.431(3) .
Cl1 O2 1.437(3) .
Cl1 O3 1.438(3) .
Cl2 O8 1.422(3) .
Cl2 O7 1.426(3) .
Cl2 O6 1.428(3) .
Cl2 O5 1.440(3) .
N1 C2 1.306(4) .
N1 N2 1.388(3) .
N2 C1 1.312(4) .
N2 Ni1 2.033(2) 3_756
N3 C1 1.348(4) .
N3 C2 1.356(4) .
N3 N4 1.399(3) .
N4 H4B 0.8901 .
N4 H4C 0.8899 .
N5 C1 1.355(4) .
N5 N6 1.426(4) .
N5 H5 0.8600 .
N6 Ni1 2.136(3) 3_756
N6 H6A 0.9000 .
N6 H6B 0.9000 .
O9 H9C 0.8500 .
O9 H9D 0.8500 .
O10 H10C 0.8500 .
O10 H10D 0.8501 .
O11 H11C 0.8500 .
O11 H11D 0.8501 .
O12 H12C 0.8501 .
O12 H12D 0.8499 .
C2 H2 0.9300 .

loop_
_geom_torsion_atom_site_label_1
_geom_torsion_atom_site_label_2
_geom_torsion_atom_site_label_3
_geom_torsion_atom_site_label_4
_geom_torsion
_geom_torsion_site_symmetry_1
_geom_torsion_site_symmetry_4
N2 Ni1 N1 C2 177.4(3) 3_756 .
O11 Ni1 N1 C2 -1.6(3) . .
O9 Ni1 N1 C2 87.2(3) . .
O10 Ni1 N1 C2 -90.5(3) . .
N6 Ni1 N1 C2 174.7(14) 3_756 .
N2 Ni1 N1 N2 4.1(3) 3_756 .
O11 Ni1 N1 N2 -174.8(2) . .
O9 Ni1 N1 N2 -86.0(2) . .
O10 Ni1 N1 N2 96.3(2) . .
N6 Ni1 N1 N2 1.5(17) 3_756 .
C2 N1 N2 C1 -0.1(3) . .
Ni1 N1 N2 C1 174.53(19) . .
C2 N1 N2 Ni1 178.8(2) . 3_756
Ni1 N1 N2 Ni1 -6.6(4) . 3_756
C1 N5 N6 Ni1 14.2(3) . 3_756
N1 N2 C1 N3 0.1(3) . .
Ni1 N2 C1 N3 -179.16(18) 3_756 .
N1 N2 C1 N5 -178.2(3) . .
Ni1 N2 C1 N5 2.6(4) 3_756 .
C2 N3 C1 N2 -0.1(3) . .
N4 N3 C1 N2 -179.5(3) . .
C2 N3 C1 N5 178.2(3) . .
N4 N3 C1 N5 -1.2(5) . .
N6 N5 C1 N2 -12.0(4) . .
N6 N5 C1 N3 170.0(3) . .
N2 N1 C2 N3 0.0(3) . .
Ni1 N1 C2 N3 -173.98(19) . .
C1 N3 C2 N1 0.1(3) . .
N4 N3 C2 N1 179.3(3) . .
